data_2200988
loop_
_publ_author_name
'Bats, Jan W.'
'Weyrauch, Jan P.'
'Hashmi, A. Stephen K.'

_publ_section_title 4-Methyl-<i>N</i>-(prop-2-ynyl)-<i>N</i>-(1<i>H</i>-pyrrol-2-ylmethyl)benzenesulfonamide
_journal_issue 3
_journal_name_full 'Acta Crystallographica Section E'
_journal_page_first o290
_journal_page_last o292
_journal_paper_doi 10.1107/S1600536802002520
_journal_volume 58
_journal_year 2002
_chemical_formula_iupac 'C15 H16 N2 O2 S'
_chemical_formula_moiety 'C15 H16 N2 O2 S'
_chemical_formula_sum 'C15 H16 N2 O2 S'
_chemical_formula_weight 288.36
_chemical_name_systematic
;
4-methyl-N-(prop-2-ynyl)-N-(1H-pyrrol-2-ylmethyl)-benzenesulfonamide.
;
_space_group_IT_number 14
_symmetry_cell_setting monoclinic
_symmetry_space_group_name_Hall '-P 2ybc'
_symmetry_space_group_name_H-M 'P 1 21/c 1'
_atom_sites_solution_hydrogens difmap
_atom_sites_solution_primary direct
_atom_sites_solution_secondary difmap
_audit_creation_method SHELXL-97
_cell_angle_alpha 90.00
_cell_angle_beta 99.50(4)
_cell_angle_gamma 90.00
_cell_formula_units_Z 4
_cell_length_a 15.926(4)
_cell_length_b 8.345(4)
_cell_length_c 10.955(3)
_cell_measurement_reflns_used 54
_cell_measurement_temperature 145(2)
_cell_measurement_theta_max 23
_cell_measurement_theta_min 3
_cell_volume 1436.0(9)
_computing_cell_refinement SMART
_computing_data_collection 'SMART (Siemens, 1995)'
_computing_data_reduction 'SAINT (Siemens, 1995)'
_computing_molecular_graphics 'XP in SHELXTL (Sheldrick, 1996)'
_computing_publication_material SHELXL97
_computing_structure_refinement 'SHELXL97 (Sheldrick, 1997)'
_computing_structure_solution 'SHELXS97 (Sheldrick, 1997)'
_diffrn_ambient_temperature 145(2)
_diffrn_measured_fraction_theta_full .980
_diffrn_measured_fraction_theta_max .980
_diffrn_measurement_device_type 'Siemens SMART CCD'
_diffrn_measurement_method \w
_diffrn_radiation_monochromator graphite
_diffrn_radiation_source 'normal-focus sealed tube'
_diffrn_radiation_type MoK\a
_diffrn_radiation_wavelength .71073
_diffrn_reflns_av_R_equivalents .0962
_diffrn_reflns_av_sigmaI/netI .1000
_diffrn_reflns_limit_h_max 21
_diffrn_reflns_limit_h_min -21
_diffrn_reflns_limit_k_max 11
_diffrn_reflns_limit_k_min -11
_diffrn_reflns_limit_l_max 14
_diffrn_reflns_limit_l_min -14
_diffrn_reflns_number 23670
_diffrn_reflns_theta_full 29.00
_diffrn_reflns_theta_max 29.00
_diffrn_reflns_theta_min 2.59
_diffrn_standards_decay_% .0
_diffrn_standards_interval_time 600
_diffrn_standards_number 135
_exptl_absorpt_coefficient_mu .228
_exptl_absorpt_correction_T_max .978
_exptl_absorpt_correction_T_min .887
_exptl_absorpt_correction_type 'numerical (SHELXTL; Sheldrick, 1996)'
_exptl_crystal_colour colorless
_exptl_crystal_density_diffrn 1.334
_exptl_crystal_density_method 'not measured'
_exptl_crystal_description block
_exptl_crystal_F_000 608
_exptl_crystal_size_max .5
_exptl_crystal_size_mid .4
_exptl_crystal_size_min .1
_refine_diff_density_max .330
_refine_diff_density_min -.389
_refine_ls_extinction_coef .0049(10)
_refine_ls_extinction_expression Fc^*^=kFc[1+0.001xFc^2^\l^3^/sin(2\q)]^-1/4^
_refine_ls_extinction_method SHELXL97
_refine_ls_goodness_of_fit_ref 1.036
_refine_ls_hydrogen_treatment constr
_refine_ls_matrix_type full
_refine_ls_number_parameters 183
_refine_ls_number_reflns 3749
_refine_ls_number_restraints 0
_refine_ls_restrained_S_all 1.036
_refine_ls_R_factor_all .1457
_refine_ls_R_factor_gt .0665
_refine_ls_shift/su_max <0.001
_refine_ls_shift/su_mean .000
_refine_ls_structure_factor_coef Fsqd
_refine_ls_weighting_details 'calc w = 1/[\s^2^(Fo^2^)+(0.03P)^2^+P] where P = (Fo^2^+2Fc^2^)/3'
_refine_ls_weighting_scheme calc
_refine_ls_wR_factor_gt .1011
_refine_ls_wR_factor_ref .1173
_reflns_number_gt 2144
_reflns_number_total 3749
_reflns_threshold_expression I>2\s(I)
_cod_data_source_file wn6081.cif
_cod_data_source_block I
_cod_original_cell_volume 1436.0(8)
_cod_original_sg_symbol_H-M 'P 21/c'
_cod_database_code 2200988
_cod_database_fobs_code 2200988

loop_
_symmetry_equiv_pos_as_xyz
'x, y, z'
'-x, y+1/2, -z+1/2'
'-x, -y, -z'
'x, -y-1/2, z-1/2'

loop_
_atom_site_label
_atom_site_fract_x
_atom_site_fract_y
_atom_site_fract_z
_atom_site_U_iso_or_equiv
_atom_site_adp_type
_atom_site_calc_flag
_atom_site_refinement_flags
_atom_site_occupancy
_atom_site_disorder_assembly
_atom_site_disorder_group
_atom_site_type_symbol
S .26435(4) .56583(7) .91530(6) .02620(18) Uani d . 1 . . S
O1 .22598(11) .7131(2) .94438(17) .0361(5) Uani d . 1 . . O
O2 .30927(10) .5584(2) .81236(15) .0340(4) Uani d . 1 . . O
N1 -.00422(12) .4304(3) .80364(18) .0276(5) Uani d . 1 . . N
H01 .0108 .5172 .7670 .033 Uiso calc R 1 . . H
N2 .18667(11) .4337(2) .88706(18) .0234(5) Uani d . 1 . . N
C1 -.07630(16) .3431(3) .7647(3) .0336(7) Uani d . 1 . . C
H1 -.1179 .3647 .6939 .040 Uiso calc R 1 . . H
C2 -.07790(16) .2198(3) .8455(3) .0376(7) Uani d . 1 . . C
H2 -.1210 .1405 .8421 .045 Uiso calc R 1 . . H
C3 -.00345(16) .2317(3) .9354(3) .0324(6) Uani d . 1 . . C
H3 .0128 .1608 1.0031 .039 Uiso calc R 1 . . H
C4 .04094(15) .3630(3) .9078(2) .0239(6) Uani d . 1 . . C
C5 .12253(14) .4340(3) .9714(2) .0256(5) Uani d . 1 . . C
H5A .1125 .5453 .9969 .031 Uiso calc R 1 . . H
H5B .1442 .3712 1.0467 .031 Uiso calc R 1 . . H
C6 .20923(16) .2726(3) .8460(2) .0262(6) Uani d . 1 . . C
H6A .1598 .2280 .7896 .031 Uiso calc R 1 . . H
H6B .2567 .2833 .7985 .031 Uiso calc R 1 . . H
C7 .23433(16) .1597(3) .9484(2) .0276(6) Uani d . 1 . . C
C8 .25238(16) .0702(3) 1.0319(3) .0342(6) Uani d . 1 . . C
H8 .2669 -.0019 1.0991 .041 Uiso calc R 1 . . H
C9 .33516(14) .5051(3) 1.0480(2) .0228(5) Uani d . 1 . . C
C10 .32019(15) .5480(3) 1.1650(2) .0261(6) Uani d . 1 . . C
H10 .2710 .6079 1.1747 .031 Uiso calc R 1 . . H
C11 .37831(15) .5018(3) 1.2672(2) .0289(6) Uani d . 1 . . C
H11 .3683 .5301 1.3476 .035 Uiso calc R 1 . . H
C12 .45081(15) .4152(3) 1.2549(2) .0241(5) Uani d . 1 . . C
C13 .46317(15) .3720(3) 1.1368(2) .0279(6) Uani d . 1 . . C
H13 .5121 .3113 1.1270 .034 Uiso calc R 1 . . H
C14 .40611(15) .4151(3) 1.0337(2) .0257(6) Uani d . 1 . . C
H14 .4152 .3835 .9536 .031 Uiso calc R 1 . . H
C15 .51676(16) .3725(3) 1.3652(2) .0355(7) Uani d . 1 . . C
H15A .4905 .3724 1.4401 .053 Uiso calc R 1 . . H
H15B .5629 .4515 1.3742 .053 Uiso calc R 1 . . H
H15C .5398 .2658 1.3532 .053 Uiso calc R 1 . . H

loop_
_atom_site_aniso_label
_atom_site_aniso_U_11
_atom_site_aniso_U_22
_atom_site_aniso_U_33
_atom_site_aniso_U_12
_atom_site_aniso_U_13
_atom_site_aniso_U_23
S .0230(3) .0198(3) .0327(4) -.0028(3) -.0043(3) .0032(3)
O1 .0332(10) .0167(9) .0521(12) .0029(8) -.0115(9) -.0024(8)
O2 .0310(10) .0394(11) .0296(10) -.0093(9) -.0008(8) .0075(9)
N1 .0205(10) .0291(11) .0320(12) -.0044(10) .0009(9) .0000(10)
N2 .0182(10) .0186(10) .0316(12) -.0005(9) -.0013(8) -.0039(9)
C1 .0206(13) .0401(17) .0389(17) -.0025(12) .0015(12) -.0169(14)
C2 .0288(15) .0328(16) .0542(19) -.0124(12) .0154(14) -.0193(14)
C3 .0324(14) .0247(14) .0419(17) -.0018(12) .0115(13) -.0046(12)
C4 .0220(13) .0203(12) .0296(14) .0006(10) .0047(11) -.0064(11)
C5 .0210(12) .0242(12) .0303(14) .0009(11) .0007(10) -.0057(12)
C6 .0275(13) .0209(13) .0299(14) -.0012(11) .0042(11) -.0051(11)
C7 .0285(14) .0206(14) .0339(16) .0015(11) .0055(12) -.0062(12)
C8 .0372(15) .0249(13) .0419(17) .0036(13) .0108(13) .0004(14)
C9 .0166(12) .0192(12) .0313(14) -.0030(10) .0001(10) .0001(11)
C10 .0185(12) .0247(13) .0357(15) -.0017(10) .0063(11) -.0024(12)
C11 .0278(14) .0323(14) .0270(14) -.0069(12) .0059(11) -.0021(11)
C12 .0223(12) .0216(13) .0271(14) -.0046(10) -.0003(10) .0026(11)
C13 .0239(13) .0266(13) .0324(15) .0044(11) .0020(11) -.0015(11)
C14 .0258(13) .0269(14) .0235(13) .0000(11) .0014(10) -.0021(11)
C15 .0340(15) .0390(16) .0309(16) -.0016(12) -.0023(12) .0050(13)

loop_
_atom_type_symbol
_atom_type_description
_atom_type_scat_dispersion_real
_atom_type_scat_dispersion_imag
_atom_type_scat_source
C C .0033 .0016 'International Tables Vol C Tables 4.2.6.8 and 6.1.1.4'
H H .0000 .0000 'International Tables Vol C Tables 4.2.6.8 and 6.1.1.4'
N N .0061 .0033 'International Tables Vol C Tables 4.2.6.8 and 6.1.1.4'
O O .0106 .0060 'International Tables Vol C Tables 4.2.6.8 and 6.1.1.4'
S S .1246 .1234 'International Tables Vol C Tables 4.2.6.8 and 6.1.1.4'

loop_
_geom_angle_atom_site_label_1
_geom_angle_atom_site_label_2
_geom_angle_atom_site_label_3
_geom_angle
O1 S O2 119.94(12)
O1 S N2 106.34(11)
O2 S N2 106.27(11)
O1 S C9 107.58(11)
O2 S C9 107.61(11)
N2 S C9 108.72(11)
C4 N1 C1 109.9(2)
C4 N1 H01 125.1
C1 N1 H01 125.1
C6 N2 C5 114.64(19)
C6 N2 S 116.89(15)
C5 N2 S 116.98(15)
C2 C1 N1 107.8(2)
C2 C1 H1 126.1
N1 C1 H1 126.1
C1 C2 C3 107.3(2)
C1 C2 H2 126.4
C3 C2 H2 126.4
C4 C3 C2 107.9(2)
C4 C3 H3 126.1
C2 C3 H3 126.1
C3 C4 N1 107.2(2)
C3 C4 C5 131.2(2)
N1 C4 C5 121.6(2)
N2 C5 C4 110.13(19)
N2 C5 H5A 109.6
C4 C5 H5A 109.6
N2 C5 H5B 109.6
C4 C5 H5B 109.6
H5A C5 H5B 108.1
C7 C6 N2 113.6(2)
C7 C6 H6A 108.9
N2 C6 H6A 108.9
C7 C6 H6B 108.9
N2 C6 H6B 108.9
H6A C6 H6B 107.7
C8 C7 C6 178.1(3)
C7 C8 H8 180.0
C14 C9 C10 120.7(2)
C14 C9 S 119.02(19)
C10 C9 S 120.24(18)
C11 C10 C9 118.7(2)
C11 C10 H10 120.6
C9 C10 H10 120.6
C10 C11 C12 121.5(2)
C10 C11 H11 119.2
C12 C11 H11 119.2
C11 C12 C13 118.3(2)
C11 C12 C15 121.8(2)
C13 C12 C15 119.9(2)
C14 C13 C12 121.4(2)
C14 C13 H13 119.3
C12 C13 H13 119.3
C13 C14 C9 119.3(2)
C13 C14 H14 120.4
C9 C14 H14 120.4
C12 C15 H15A 109.5
C12 C15 H15B 109.5
H15A C15 H15B 109.5
C12 C15 H15C 109.5
H15A C15 H15C 109.5
H15B C15 H15C 109.5

loop_
_geom_bond_atom_site_label_1
_geom_bond_atom_site_label_2
_geom_bond_site_symmetry_2
_geom_bond_distance
_geom_bond_publ_flag
S O1 . 1.4313(18) ?
S O2 . 1.4331(19) ?
S N2 . 1.648(2) ?
S C9 . 1.761(3) ?
N1 C4 . 1.366(3) ?
N1 C1 . 1.367(3) ?
N1 H01 . .8800 ?
N2 C6 . 1.480(3) ?
N2 C5 . 1.486(3) ?
C1 C2 . 1.360(4) ?
C1 H1 . .9500 ?
C2 C3 . 1.414(4) ?
C2 H2 . .9500 ?
C3 C4 . 1.365(3) ?
C3 H3 . .9500 ?
C4 C5 . 1.492(3) ?
C5 H5A . .9900 ?
C5 H5B . .9900 ?
C6 C7 . 1.469(4) ?
C6 H6A . .9900 ?
C6 H6B . .9900 ?
C7 C8 . 1.179(3) ?
C8 H8 . .9500 ?
C9 C14 . 1.387(3) ?
C9 C10 . 1.389(3) ?
C10 C11 . 1.384(3) ?
C10 H10 . .9500 ?
C11 C12 . 1.387(3) ?
C11 H11 . .9500 ?
C12 C13 . 1.389(3) ?
C12 C15 . 1.507(3) ?
C13 C14 . 1.375(3) ?
C13 H13 . .9500 ?
C14 H14 . .9500 ?
C15 H15A . .9800 ?
C15 H15B . .9800 ?
C15 H15C . .9800 ?

loop_
_geom_hbond_atom_site_label_D
_geom_hbond_atom_site_label_H
_geom_hbond_atom_site_label_A
_geom_hbond_site_symmetry_A
_geom_hbond_distance_DH
_geom_hbond_distance_HA
_geom_hbond_distance_DA
_geom_hbond_angle_DHA
_geom_hbond_publ_flag
C1 H1 O1 2_546 .95 2.45 3.210(4) 137 yes
C8 H8 O2 4_566 .95 2.37 3.240(4) 152 yes
C5 H5A Cg(pyrrole) 3_567 .99 2.61 3.395(4) 136 yes
C15 H15C Cg(phenyl) 2_647 .98 2.78 3.754(4) 173 yes
N1 H01 C2 2_556 .88 2.44 3.304(4) 167 yes

loop_
_geom_torsion_atom_site_label_1
_geom_torsion_atom_site_label_2
_geom_torsion_atom_site_label_3
_geom_torsion_atom_site_label_4
_geom_torsion
O1 S N2 C6 175.96(16)
O2 S N2 C6 47.10(19)
C9 S N2 C6 -68.47(19)
O1 S N2 C5 -42.53(19)
O2 S N2 C5 -171.39(16)
C9 S N2 C5 73.04(19)
C4 N1 C1 C2 .7(3)
N1 C1 C2 C3 -.9(3)
C1 C2 C3 C4 .7(3)
C2 C3 C4 N1 -.3(3)
C2 C3 C4 C5 178.9(2)
C1 N1 C4 C3 -.3(3)
C1 N1 C4 C5 -179.6(2)
C6 N2 C5 C4 -61.3(3)
S N2 C5 C4 156.31(17)
C3 C4 C5 N2 119.1(3)
N1 C4 C5 N2 -61.8(3)
C5 N2 C6 C7 -52.1(3)
S N2 C6 C7 90.3(2)
O1 S C9 C14 -151.01(19)
O2 S C9 C14 -20.5(2)
N2 S C9 C14 94.2(2)
O1 S C9 C10 28.5(2)
O2 S C9 C10 159.07(19)
N2 S C9 C10 -86.2(2)
C14 C9 C10 C11 1.2(3)
S C9 C10 C11 -178.33(19)
C9 C10 C11 C12 .4(4)
C10 C11 C12 C13 -1.5(4)
C10 C11 C12 C15 176.5(2)
C11 C12 C13 C14 .9(4)
C15 C12 C13 C14 -177.1(2)
C12 C13 C14 C9 .7(4)
C10 C9 C14 C13 -1.8(4)
S C9 C14 C13 177.79(19)

loop_
_cod_related_entry_id
_cod_related_entry_database
_cod_related_entry_code
1 ChemSpider 21132446
